data_7100728
loop_
_publ_author_name
'C. Krempner'
'M. Kockerling'
'C. Mamat'

_publ_section_title
;
Novel Double-Cored Oligosilane Dendrimers
Conformational Dependence of the UV Absorption Spectra
;
_journal_name_full 'Chemical Communications'
_journal_paper_doi 10.1039/b515562b
_journal_year 2006
_chemical_formula_sum 'C38 H114 Si18'
_chemical_formula_weight 1076.92
_chemical_name_common
;
1,1,1,2,3,3,4,5,6,6,7,8,8,8-Tetradecamethyl-2,7-bis(trimethyl-
silyl)-4,5-bis(1 ,1 2 ,3 ,3 ,3 -hexamethyl-2 -trimethylsilyl-
trisilanyl)octasilane
;
_space_group_IT_number 15
_symmetry_cell_setting monoclinic
_symmetry_space_group_name_Hall '-C 2yc'
_symmetry_space_group_name_H-M 'C 1 2/c 1'
_cell_angle_alpha 90.00
_cell_angle_beta 94.237(1)
_cell_angle_gamma 90.00
_cell_formula_units_Z 4
_cell_length_a 23.2800(7)
_cell_length_b 17.9532(6)
_cell_length_c 17.7010(5)
_cell_measurement_temperature 293(2)
_cell_volume 7377.9(4)
_diffrn_ambient_temperature 293(2)
_exptl_crystal_density_diffrn 0.970
_cod_depositor_comments
;
The following automatic conversions were performed:
'_symmetry_cell_setting' value 'Monoclinic' changed to 'monoclinic'
according to '/home/saulius/struct/CIF-dictionaries/cif_core.dic'
dictionary named 'cif_core.dic' version 2.4.1 from 2010-06-29.

Automatic conversion script
Id: cif_fix_enum 1527 2010-12-29 10:47:43Z saulius 
;
_cod_original_sg_symbol_H-M 'C 2/c'
_cod_database_code 7100728

loop_
_symmetry_equiv_pos_as_xyz
'x, y, z'
'-x, y, -z+1/2'
'x+1/2, y+1/2, z'
'-x+1/2, y+1/2, -z+1/2'
'-x, -y, -z'
'x, -y, z-1/2'
'-x+1/2, -y+1/2, -z'
'x+1/2, -y+1/2, z-1/2'

loop_
_atom_site_label
_atom_site_type_symbol
_atom_site_fract_x
_atom_site_fract_y
_atom_site_fract_z
_atom_site_U_iso_or_equiv
_atom_site_adp_type
_atom_site_occupancy
_atom_site_symmetry_multiplicity
_atom_site_calc_flag
_atom_site_refinement_flags
_atom_site_disorder_assembly
_atom_site_disorder_group
Si1 Si 0.45446(3) 0.12587(4) 0.21323(4) 0.0406(2) Uani 1 1 d . . .
Si2 Si 0.40145(3) 0.01195(4) 0.21848(4) 0.0444(2) Uani 1 1 d . . .
Si3 Si 0.30034(3) 0.02184(5) 0.21551(4) 0.0497(2) Uani 1 1 d . . .
Si4 Si 0.26153(4) -0.09762(5) 0.18658(5) 0.0669(3) Uani 1 1 d . . .
Si5 Si 0.26218(4) 0.06033(6) 0.32843(5) 0.0668(3) Uani 1 1 d . . .
Si6 Si 0.46963(3) 0.15546(4) 0.08482(4) 0.0466(2) Uani 1 1 d . . .
Si7 Si 0.47079(3) 0.28405(4) 0.05469(4) 0.0490(2) Uani 1 1 d . . .
Si8 Si 0.53038(4) 0.30412(6) -0.04508(5) 0.0710(3) Uani 1 1 d . . .
Si9 Si 0.37791(4) 0.32436(5) 0.01158(5) 0.0627(3) Uani 1 1 d . . .
C1 C 0.41019(12) 0.20482(16) 0.24991(16) 0.0556(8) Uani 1 1 d . . .
H1A H 0.4314 0.2506 0.2479 0.083 Uiso 1 1 calc R . .
H1B H 0.4022 0.1948 0.3013 0.083 Uiso 1 1 calc R . .
H1C H 0.3746 0.2091 0.2191 0.083 Uiso 1 1 calc R . .
C2 C 0.42484(12) -0.04503(17) 0.30420(17) 0.0692(9) Uani 1 1 d . . .
H2A H 0.4026 -0.0900 0.3041 0.104 Uiso 1 1 calc R . .
H2B H 0.4190 -0.0170 0.3491 0.104 Uiso 1 1 calc R . .
H2C H 0.4649 -0.0572 0.3032 0.104 Uiso 1 1 calc R . .
C3 C 0.41530(13) -0.04750(17) 0.13380(17) 0.0672(9) Uani 1 1 d . . .
H3A H 0.3940 -0.0932 0.1359 0.101 Uiso 1 1 calc R . .
H3B H 0.4557 -0.0584 0.1343 0.101 Uiso 1 1 calc R . .
H3C H 0.4032 -0.0212 0.0882 0.101 Uiso 1 1 calc R . .
C4 C 0.27226(12) 0.08587(17) 0.13621(18) 0.0710(10) Uani 1 1 d . . .
H4A H 0.2870 0.1352 0.1456 0.106 Uiso 1 1 calc R . .
H4B H 0.2309 0.0869 0.1339 0.106 Uiso 1 1 calc R . .
H4C H 0.2846 0.0679 0.0890 0.106 Uiso 1 1 calc R . .
C5 C 0.29827(17) -0.17291(19) 0.2447(2) 0.1046(14) Uani 1 1 d . . .
H5A H 0.2811 -0.2201 0.2310 0.157 Uiso 1 1 calc R . .
H5B H 0.2942 -0.1634 0.2974 0.157 Uiso 1 1 calc R . .
H5C H 0.3384 -0.1740 0.2356 0.157 Uiso 1 1 calc R . .
C6 C 0.26618(16) -0.1201(2) 0.0842(2) 0.1000(13) Uani 1 1 d . . .
H6A H 0.2502 -0.1686 0.0738 0.150 Uiso 1 1 calc R . .
H6B H 0.3058 -0.1194 0.0724 0.150 Uiso 1 1 calc R . .
H6C H 0.2449 -0.0837 0.0538 0.150 Uiso 1 1 calc R . .
C7 C 0.18257(15) -0.1007(2) 0.2026(3) 0.1138(15) Uani 1 1 d . . .
H7A H 0.1677 -0.1495 0.1906 0.171 Uiso 1 1 calc R . .
H7B H 0.1624 -0.0646 0.1707 0.171 Uiso 1 1 calc R . .
H7C H 0.1773 -0.0896 0.2547 0.171 Uiso 1 1 calc R . .
C8 C 0.29214(14) 0.14965(18) 0.36785(19) 0.0802(10) Uani 1 1 d . . .
H8A H 0.2744 0.1614 0.4137 0.120 Uiso 1 1 calc R . .
H8B H 0.2844 0.1888 0.3316 0.120 Uiso 1 1 calc R . .
H8C H 0.3330 0.1447 0.3786 0.120 Uiso 1 1 calc R . .
C9 C 0.27462(19) -0.0131(2) 0.4022(2) 0.1093(14) Uani 1 1 d . . .
H9A H 0.2590 0.0029 0.4482 0.164 Uiso 1 1 calc R . .
H9B H 0.3152 -0.0217 0.4115 0.164 Uiso 1 1 calc R . .
H9C H 0.2561 -0.0584 0.3850 0.164 Uiso 1 1 calc R . .
C10 C 0.18301(14) 0.0777(3) 0.3092(3) 0.1243(17) Uani 1 1 d . . .
H10A H 0.1670 0.0935 0.3551 0.186 Uiso 1 1 calc R . .
H10B H 0.1644 0.0327 0.2914 0.186 Uiso 1 1 calc R . .
H10C H 0.1771 0.1159 0.2715 0.186 Uiso 1 1 calc R . .
C11 C 0.41058(14) 0.11586(16) 0.01660(17) 0.0691(9) Uani 1 1 d . . .
H11A H 0.4181 0.1288 -0.0344 0.104 Uiso 1 1 calc R . .
H11B H 0.3741 0.1361 0.0281 0.104 Uiso 1 1 calc R . .
H11C H 0.4098 0.0626 0.0215 0.104 Uiso 1 1 calc R . .
C12 C 0.53731(13) 0.10804(18) 0.05770(17) 0.0702(9) Uani 1 1 d . . .
H12A H 0.5437 0.1198 0.0061 0.105 Uiso 1 1 calc R . .
H12B H 0.5333 0.0551 0.0630 0.105 Uiso 1 1 calc R . .
H12C H 0.5695 0.1250 0.0902 0.105 Uiso 1 1 calc R . .
C13 C 0.49894(15) 0.34891(17) 0.13376(18) 0.0764(10) Uani 1 1 d . . .
H13A H 0.4976 0.3994 0.1158 0.115 Uiso 1 1 calc R . .
H13B H 0.5380 0.3359 0.1496 0.115 Uiso 1 1 calc R . .
H13C H 0.4755 0.3442 0.1759 0.115 Uiso 1 1 calc R . .
C14 C 0.52191(19) 0.40260(19) -0.0797(2) 0.1107(14) Uani 1 1 d . . .
H14A H 0.5463 0.4107 -0.1204 0.166 Uiso 1 1 calc R . .
H14B H 0.5326 0.4363 -0.0390 0.166 Uiso 1 1 calc R . .
H14C H 0.4825 0.4112 -0.0975 0.166 Uiso 1 1 calc R . .
C15 C 0.51250(18) 0.2424(2) -0.12800(19) 0.1009(13) Uani 1 1 d . . .
H15A H 0.5381 0.2529 -0.1668 0.151 Uiso 1 1 calc R . .
H15B H 0.4735 0.2513 -0.1473 0.151 Uiso 1 1 calc R . .
H15C H 0.5168 0.1913 -0.1127 0.151 Uiso 1 1 calc R . .
C16 C 0.60770(15) 0.2885(3) -0.0119(3) 0.1324(18) Uani 1 1 d . . .
H16A H 0.6315 0.2969 -0.0531 0.199 Uiso 1 1 calc R . .
H16B H 0.6127 0.2382 0.0058 0.199 Uiso 1 1 calc R . .
H16C H 0.6186 0.3224 0.0286 0.199 Uiso 1 1 calc R . .
C17 C 0.32138(14) 0.2943(2) 0.0745(2) 0.0983(13) Uani 1 1 d . . .
H17A H 0.2845 0.3120 0.0544 0.147 Uiso 1 1 calc R . .
H17B H 0.3298 0.3144 0.1243 0.147 Uiso 1 1 calc R . .
H17C H 0.3207 0.2409 0.0772 0.147 Uiso 1 1 calc R . .
C18 C 0.35738(15) 0.2890(2) -0.0856(2) 0.0964(13) Uani 1 1 d . . .
H18A H 0.3194 0.3062 -0.1018 0.145 Uiso 1 1 calc R . .
H18B H 0.3578 0.2355 -0.0853 0.145 Uiso 1 1 calc R . .
H18C H 0.3843 0.3070 -0.1198 0.145 Uiso 1 1 calc R . .
C19 C 0.37686(14) 0.42895(18) 0.0085(2) 0.0892(12) Uani 1 1 d . . .
H19A H 0.3391 0.4458 -0.0091 0.134 Uiso 1 1 calc R . .
H19B H 0.4044 0.4462 -0.0252 0.134 Uiso 1 1 calc R . .
H19C H 0.3865 0.4483 0.0584 0.134 Uiso 1 1 calc R . .

loop_
_atom_site_aniso_label
_atom_site_aniso_U_11
_atom_site_aniso_U_22
_atom_site_aniso_U_33
_atom_site_aniso_U_23
_atom_site_aniso_U_13
_atom_site_aniso_U_12
Si1 0.0381(4) 0.0481(5) 0.0352(4) -0.0004(4) 0.0004(3) 0.0003(3)
Si2 0.0385(4) 0.0482(5) 0.0458(5) 0.0011(4) -0.0019(3) -0.0001(4)
Si3 0.0399(4) 0.0589(6) 0.0497(5) 0.0062(4) -0.0021(4) -0.0030(4)
Si4 0.0656(6) 0.0713(7) 0.0618(6) 0.0077(5) -0.0087(5) -0.0222(5)
Si5 0.0533(5) 0.0818(7) 0.0673(6) -0.0014(5) 0.0171(4) -0.0034(5)
Si6 0.0524(5) 0.0514(5) 0.0355(4) -0.0012(4) 0.0001(4) 0.0032(4)
Si7 0.0521(5) 0.0523(5) 0.0419(5) 0.0016(4) -0.0009(4) -0.0016(4)
Si8 0.0695(6) 0.0785(7) 0.0670(6) 0.0169(5) 0.0171(5) 0.0034(5)
Si9 0.0558(5) 0.0578(6) 0.0731(6) 0.0012(5) -0.0036(4) 0.0075(4)
C1 0.0543(18) 0.065(2) 0.0466(17) -0.0012(15) 0.0004(14) 0.0076(15)
C2 0.060(2) 0.070(2) 0.074(2) 0.0205(18) -0.0155(16) -0.0135(16)
C3 0.067(2) 0.061(2) 0.074(2) -0.0145(18) 0.0098(17) -0.0035(17)
C4 0.0540(19) 0.077(2) 0.079(2) 0.0265(19) -0.0108(17) -0.0008(17)
C5 0.129(3) 0.064(3) 0.115(3) 0.018(2) -0.029(3) -0.017(2)
C6 0.118(3) 0.108(3) 0.073(3) -0.017(2) -0.005(2) -0.040(3)
C7 0.073(3) 0.132(4) 0.136(4) -0.008(3) 0.009(2) -0.048(2)
C8 0.078(2) 0.084(3) 0.081(3) -0.010(2) 0.0223(19) -0.0020(19)
C9 0.167(4) 0.095(3) 0.072(3) 0.010(2) 0.044(3) -0.011(3)
C10 0.059(2) 0.166(4) 0.150(4) -0.044(3) 0.027(2) 0.008(3)
C11 0.098(2) 0.058(2) 0.0479(19) -0.0013(15) -0.0206(17) -0.0028(18)
C12 0.083(2) 0.077(2) 0.052(2) 0.0039(17) 0.0185(17) 0.0218(18)
C13 0.102(3) 0.064(2) 0.062(2) -0.0024(17) -0.0096(19) -0.0153(19)
C14 0.138(4) 0.075(3) 0.126(4) 0.025(3) 0.056(3) -0.011(2)
C15 0.141(3) 0.101(3) 0.065(2) 0.008(2) 0.032(2) 0.032(3)
C16 0.060(2) 0.197(5) 0.142(4) 0.043(4) 0.023(3) -0.004(3)
C17 0.068(2) 0.096(3) 0.132(4) 0.009(3) 0.014(2) 0.012(2)
C18 0.092(3) 0.105(3) 0.086(3) -0.010(2) -0.034(2) 0.027(2)
C19 0.080(2) 0.065(2) 0.122(3) 0.008(2) 0.002(2) 0.0148(19)

loop_
_geom_bond_atom_site_label_1
_geom_bond_atom_site_label_2
_geom_bond_distance
_geom_bond_site_symmetry_2
Si1 C1 1.895(3) .
Si1 Si6 2.3857(10) .
Si1 Si2 2.3942(11) .
Si1 Si1 2.4048(13) 2_655
Si2 C2 1.877(3) .
Si2 C3 1.887(3) .
Si2 Si3 2.3573(10) .
Si3 C4 1.893(3) .
Si3 Si5 2.3502(12) .
Si3 Si4 2.3685(12) .
Si4 C5 1.867(3) .
Si4 C6 1.867(4) .
Si4 C7 1.881(4) .
Si5 C9 1.863(4) .
Si5 C8 1.864(3) .
Si5 C10 1.875(4) .
Si6 C12 1.884(3) .
Si6 C11 1.899(3) .
Si6 Si7 2.3700(11) .
Si7 C13 1.900(3) .
Si7 Si8 2.3528(12) .
Si7 Si9 2.3532(11) .
Si8 C15 1.861(4) .
Si8 C16 1.873(4) .
Si8 C14 1.877(4) .
Si9 C18 1.862(3) .
Si9 C17 1.866(4) .
Si9 C19 1.879(3) .
